data_5000195
loop_
_publ_author_name
'Tanimoto, Y.'
'Kobayashi, H.'
'Nagakura, S.'
'Saito, Y.'

_publ_section_title
;
 The crystal structure of acetophenone at 154 K
;
_journal_issue 9
_journal_name_full 'Acta Crystallographica Section B'
_journal_page_first 1822
_journal_page_last 1826
_journal_paper_doi 10.1107/S0567740873005583
_journal_volume 29
_journal_year 1973
_chemical_formula_sum 'C8 H8 O'
_space_group_IT_number 14
_symmetry_cell_setting monoclinic
_symmetry_space_group_name_Hall '-P 2yn'
_symmetry_space_group_name_H-M 'P 1 21/n 1'
_cell_angle_alpha 90
_cell_angle_beta 121.0(1)
_cell_angle_gamma 90
_cell_formula_units_Z 4
_cell_length_a 10.256(1)
_cell_length_b 8.678(2)
_cell_length_c 8.558(1)
_cod_duplicate_entry 5000166
_cod_original_sg_symbol_H-M 'P 21/n'
_cod_original_formula_sum 'C8 H8 O1'
_cod_database_code 5000195

loop_
_symmetry_equiv_pos_site_id
_symmetry_equiv_pos_as_xyz
1 x,y,z
2 1/2-x,1/2+y,1/2-z
3 -x,-y,-z
4 -1/2+x,-1/2-y,-1/2+z

loop_
_atom_site_label
_atom_site_type_symbol
_atom_site_fract_x
_atom_site_fract_y
_atom_site_fract_z
C1 C 0.37450 -0.18150 0.41940
C2 C 0.40040 -0.28970 0.55240
C3 C 0.32860 -0.27500 0.65140
C4 C 0.23130 -0.15300 0.61940
C5 C 0.20560 -0.04450 0.48820
C6 C 0.27680 -0.05890 0.38760
C7 C 0.45240 -0.20250 0.31380
C8 C 0.41680 -0.09340 0.16110
H1 H 0.46900 -0.37700 0.57200
H2 H 0.35100 -0.35500 0.74800
H3 H 0.18000 -0.13600 0.69300
H4 H 0.13600 0.04400 0.46700
H5 H 0.26000 0.02500 0.29600
H6 H 0.43800 0.01400 0.20200
H7 H 0.47900 -0.11900 0.10600
H8 H 0.30500 -0.10400 0.06300
O1 O 0.54090 -0.30880 0.35000

loop_
_atom_type_symbol
_atom_type_radius_bond
C 0.68
H 0.20
O 0.68
